data_1531915
loop_
_publ_author_name
'Mancour-Billah, A.'
'Chevrel, R.'

_publ_section_title
;
 A new increasing delocalization of M = 3d-elements (Ti, Fe, Co) in the
 channels network of the ternary My Mo6 Se8 Chevrel phases
;
_journal_name_full 'Journal of Solid State Chemistry'
_journal_page_first 281
_journal_page_last 288
_journal_volume 170
_journal_year 2003
_chemical_formula_sum 'Mo6 Se8 Ti0.88'
_chemical_name_systematic 'Ti0.88 Mo6 Se8'
_space_group_IT_number 2
_symmetry_space_group_name_Hall '-P 1'
_symmetry_space_group_name_H-M 'P -1'
_cell_angle_alpha 98.25
_cell_angle_beta 91.18
_cell_angle_gamma 94.72
_cell_formula_units_Z 1
_cell_length_a 6.745
_cell_length_b 6.668
_cell_length_c 6.794
_cell_volume 301.214
_citation_journal_id_ASTM JSSCBI
_cod_data_source_file Mancour-Billah_JSSCBI_2003_1473.cif
_cod_data_source_block Mo6Se8Ti0.88
_cod_original_cell_volume 301.2143
_cod_database_code 1531915

loop_
_symmetry_equiv_pos_as_xyz
x,y,z
-x,-y,-z

loop_
_atom_site_label
_atom_site_type_symbol
_atom_site_fract_x
_atom_site_fract_y
_atom_site_fract_z
_atom_site_occupancy
_atom_site_U_iso_or_equiv
Se3 Se-2 0.133 0.7236 0.3778 1 0.0
Se2 Se-2 0.739 0.3557 0.1101 1 0.0
Ti1 Ti+4 0.5046 -0.0506 -0.0116 0.44 0.0
Mo3 Mo+2 0.4199 0.53288 0.22832 1 0.0
Se4 Se-2 0.2148 0.1864 0.2007 1 0.0
Mo1 Mo+2 0.23143 0.41862 0.54428 1 0.0
Mo2 Mo+2 0.54738 0.22962 0.40828 1 0.0
Se1 Se-2 0.351 0.1349 0.7145 1 0.0
